data_2202140
loop_
_publ_author_name
'Anwar Usman'
'Hoong-Kun Fun'
'Tapan K. Karmakar'
'Barindra K. Ghosh'
'Swapan K. Chandra'

_publ_section_title
;
 Bis{2-[(2-aminoethylimino)(phenyl)methyl]pyridine-\k^3^<i>N</i>}nickel(II)
 diperchlorate
;
_journal_issue 6
_journal_name_full 'Acta Crystallographica Section E'
_journal_page_first m387
_journal_page_last m389
_journal_paper_doi 10.1107/S1600536803010869
_journal_volume 59
_journal_year 2003
_chemical_formula_iupac '[Ni (C15 H17 N3)2] (Cl O4)2'
_chemical_formula_moiety 'C30 H34 N6 Ni 2+, 2Cl O4 1-'
_chemical_formula_sum 'C30 H34 Cl2 N6 Ni O8'
_chemical_formula_weight 736.24
_chemical_name_systematic
;
Bis{2-[(2-aminoethylimino)(phenyl)methyl]pyridine-\k^3^N}nickel(II)
diperchlorate
;
_space_group_IT_number 4
_symmetry_cell_setting monoclinic
_symmetry_space_group_name_Hall 'P 2yb'
_symmetry_space_group_name_H-M 'P 1 21 1'
_atom_sites_solution_hydrogens geom
_atom_sites_solution_primary direct
_atom_sites_solution_secondary difmap
_audit_creation_method SHELXL-97
_cell_angle_alpha 90.00
_cell_angle_beta 101.9910(10)
_cell_angle_gamma 90.00
_cell_formula_units_Z 2
_cell_length_a 10.0632(2)
_cell_length_b 16.5301(3)
_cell_length_c 10.26270(10)
_cell_measurement_reflns_used 8192
_cell_measurement_temperature 293(2)
_cell_measurement_theta_max 28.34
_cell_measurement_theta_min 2.46
_cell_volume 1669.91(5)
_computing_cell_refinement 'SAINT (Siemens, 1996)'
_computing_data_collection 'SMART (Siemens, 1996)'
_computing_data_reduction SAINT
_computing_molecular_graphics SHELXTL
_computing_publication_material
;
SHELXTL, PARST (Nardelli, 1995) and PLATON (Spek, 2003)
;
_computing_structure_refinement SHELXTL
_computing_structure_solution 'SHELXTL (Sheldrick, 1997)'
_diffrn_ambient_temperature 293(2)
_diffrn_detector_area_resol_mean 8.33
_diffrn_measured_fraction_theta_full 0.978
_diffrn_measured_fraction_theta_max 0.978
_diffrn_measurement_device_type
;
Siemens SMART CCD area-detector
;
_diffrn_measurement_method \w
_diffrn_radiation_monochromator graphite
_diffrn_radiation_source 'fine-focus sealed tube'
_diffrn_radiation_type MoK\a
_diffrn_radiation_wavelength 0.71073
_diffrn_reflns_av_R_equivalents 0.0775
_diffrn_reflns_av_sigmaI/netI 0.1251
_diffrn_reflns_limit_h_max 13
_diffrn_reflns_limit_h_min -12
_diffrn_reflns_limit_k_max 21
_diffrn_reflns_limit_k_min -9
_diffrn_reflns_limit_l_max 13
_diffrn_reflns_limit_l_min -13
_diffrn_reflns_number 10219
_diffrn_reflns_theta_full 28.36
_diffrn_reflns_theta_max 28.36
_diffrn_reflns_theta_min 2.46
_diffrn_standards_decay_% negligible
_diffrn_standards_interval_count 0
_diffrn_standards_number 0
_exptl_absorpt_coefficient_mu 0.799
_exptl_absorpt_correction_T_max 0.8566
_exptl_absorpt_correction_T_min 0.6908
_exptl_absorpt_correction_type empirical
_exptl_absorpt_process_details '(SADABS; Sheldrick, 1996)'
_exptl_crystal_colour yellow
_exptl_crystal_density_diffrn 1.464
_exptl_crystal_density_method 'not measured'
_exptl_crystal_description prism
_exptl_crystal_F_000 764
_exptl_crystal_size_max 0.50
_exptl_crystal_size_mid 0.44
_exptl_crystal_size_min 0.20
_refine_diff_density_max 0.892
_refine_diff_density_min -0.595
_refine_ls_abs_structure_details 'Flack (1983), 1608 Friedel pairs'
_refine_ls_abs_structure_Flack 0.02(2)
_refine_ls_extinction_coef 0.032(5)
_refine_ls_extinction_expression Fc^*^=kFc[1+0.001xFc^2^\l^3^/sin(2\q)]^-1/4^
_refine_ls_extinction_method SHELXTL
_refine_ls_goodness_of_fit_ref 1.028
_refine_ls_hydrogen_treatment constr
_refine_ls_matrix_type full
_refine_ls_number_parameters 407
_refine_ls_number_reflns 5925
_refine_ls_number_restraints 1
_refine_ls_restrained_S_all 1.028
_refine_ls_R_factor_all 0.0742
_refine_ls_R_factor_gt 0.0677
_refine_ls_shift/su_max <0.001
_refine_ls_shift/su_mean 0.000
_refine_ls_structure_factor_coef Fsqd
_refine_ls_weighting_details 'calc w = 1/[\s^2^(Fo^2^)+(0.1096P)^2^] where P = (Fo^2^+2Fc^2^)/3'
_refine_ls_weighting_scheme calc
_refine_ls_wR_factor_gt 0.1923
_refine_ls_wR_factor_ref 0.1992
_reflns_number_gt 4981
_reflns_number_total 5925
_reflns_threshold_expression I>2\s(I)'
_cod_data_source_file ob6246.cif
_cod_data_source_block I
_cod_depositor_comments
;
The following automatic conversions were performed:
'_symmetry_cell_setting' value 'Monoclinic' changed to 'monoclinic'
according to '/home/saulius/struct/CIF-dictionaries/cif_core.dic'
dictionary named 'cif_core.dic' version 2.4.1 from 2010-06-29.

Automatic conversion script
Id: cif_fix_enum 1527 2010-12-29 10:47:43Z saulius 

The following automatic conversions were performed:

'_symmetry_cell_setting' value 'Monoclinic' changed to 'monoclinic'
according to /home/saulius/struct/CIF-dictionaries/cif_core.dic
dictionary named 'cif_core.dic' version 2.4.1 from 2010-06-29.

Automatic conversion script
Id: cif_fix_values 1715 2011-07-08 13:25:40Z adriana 
;
_cod_original_sg_symbol_H-M 'P 21'
_cod_database_code 2202140
_cod_database_fobs_code 2202140

loop_
_symmetry_equiv_pos_as_xyz
'x, y, z'
'-x, y+1/2, -z'

loop_
_atom_site_label
_atom_site_fract_x
_atom_site_fract_y
_atom_site_fract_z
_atom_site_U_iso_or_equiv
_atom_site_adp_type
_atom_site_calc_flag
_atom_site_refinement_flags
_atom_site_occupancy
_atom_site_disorder_assembly
_atom_site_disorder_group
_atom_site_type_symbol
Ni1 0.52556(5) 0.34807(4) 0.37743(6) 0.0326(2) Uani d . 1 . . Ni
Cl1 0.59324(17) 0.09923(12) -0.0621(2) 0.0634(5) Uani d . 1 . . Cl
Cl2 0.01677(15) 0.42567(12) 0.36050(15) 0.0525(4) Uani d . 1 . . Cl
O1 0.4613(5) 0.0770(4) -0.1319(6) 0.0733(16) Uani d . 1 . . O
O2 0.6050(9) 0.0814(7) 0.0763(7) 0.126(4) Uani d . 1 . . O
O3 0.6909(6) 0.0561(5) -0.1128(7) 0.0831(19) Uani d . 1 . . O
O4 0.6083(8) 0.1829(5) -0.0695(11) 0.121(3) Uani d . 1 . . O
O5 0.1271(6) 0.4246(7) 0.4708(6) 0.110(3) Uani d . 1 . . O
O6 0.0715(9) 0.4470(9) 0.2536(7) 0.154(5) Uani d . 1 . . O
O7 -0.0776(8) 0.4827(6) 0.3934(12) 0.123(3) Uani d . 1 . . O
O8 -0.0583(8) 0.3539(6) 0.3373(13) 0.140(4) Uani d . 1 . . O
N1 0.6299(5) 0.4061(3) 0.2484(5) 0.0412(10) Uani d . 1 . . N
H1A 0.6052 0.4586 0.2438 0.049 Uiso calc R 1 . . H
H1B 0.7191 0.4043 0.2853 0.049 Uiso calc R 1 . . H
N2 0.3956(4) 0.2840(3) 0.2262(4) 0.0364(9) Uani d . 1 . . N
N3 0.4078(5) 0.2794(3) 0.4870(5) 0.0413(10) Uani d . 1 . . N
N4 0.6567(5) 0.3899(3) 0.5489(5) 0.0406(11) Uani d . 1 . . N
N5 0.6743(5) 0.2567(3) 0.4146(5) 0.0403(10) Uani d . 1 . . N
N6 0.3918(5) 0.4453(3) 0.3682(5) 0.0441(11) Uani d . 1 . . N
H6A 0.3613 0.4577 0.2817 0.053 Uiso calc R 1 . . H
H6B 0.3197 0.4283 0.4000 0.053 Uiso calc R 1 . . H
C1 0.6115(7) 0.3753(5) 0.1124(7) 0.0552(17) Uani d . 1 . . C
H1C 0.6554 0.3230 0.1138 0.066 Uiso calc R 1 . . H
H1D 0.6549 0.4118 0.0601 0.066 Uiso calc R 1 . . H
C2 0.4636(7) 0.3669(4) 0.0475(6) 0.0523(16) Uani d . 1 . . C
H2B 0.4553 0.3682 -0.0484 0.063 Uiso calc R 1 . . H
H2C 0.4153 0.4135 0.0716 0.063 Uiso calc R 1 . . H
C3 0.3934(7) 0.2902(4) 0.0834(6) 0.0470(13) Uani d . 1 . . C
H3B 0.2999 0.2899 0.0347 0.056 Uiso calc R 1 . . H
H3C 0.4383 0.2432 0.0557 0.056 Uiso calc R 1 . . H
C4 0.3109(5) 0.2368(4) 0.2655(6) 0.0376(11) Uani d . 1 . . C
C5 0.2095(6) 0.1856(4) 0.1728(6) 0.0433(13) Uani d . 1 . . C
C6 0.2542(7) 0.1257(5) 0.0954(9) 0.0599(18) Uani d . 1 . . C
H6C 0.3465 0.1149 0.1053 0.072 Uiso calc R 1 . . H
C7 0.1594(10) 0.0828(5) 0.0040(9) 0.076(2) Uani d . 1 . . C
H7B 0.1888 0.0443 -0.0500 0.091 Uiso calc R 1 . . H
C8 0.0218(10) 0.0964(7) -0.0080(12) 0.085(3) Uani d . 1 . . C
H8B -0.0412 0.0664 -0.0680 0.102 Uiso calc R 1 . . H
C9 -0.0220(8) 0.1560(6) 0.0713(10) 0.076(3) Uani d . 1 . . C
H9A -0.1143 0.1664 0.0623 0.091 Uiso calc R 1 . . H
C10 0.0716(7) 0.1991(5) 0.1626(9) 0.064(2) Uani d . 1 . . C
H10A 0.0422 0.2371 0.2172 0.077 Uiso calc R 1 . . H
C11 0.3145(5) 0.2315(4) 0.4090(6) 0.0385(11) Uani d . 1 . . C
C12 0.2328(7) 0.1793(5) 0.4652(8) 0.0563(16) Uani d . 1 . . C
H12A 0.1704 0.1461 0.4104 0.068 Uiso calc R 1 . . H
C13 0.2438(8) 0.1767(5) 0.5985(8) 0.065(2) Uani d . 1 . . C
H13A 0.1902 0.1415 0.6360 0.078 Uiso calc R 1 . . H
C14 0.3369(7) 0.2277(6) 0.6791(7) 0.0612(18) Uani d . 1 . . C
H14A 0.3458 0.2276 0.7712 0.073 Uiso calc R 1 . . H
C15 0.4160(7) 0.2787(5) 0.6183(6) 0.0554(17) Uani d . 1 . . C
H15A 0.4768 0.3135 0.6713 0.066 Uiso calc R 1 . . H
C16 0.4422(8) 0.5219(5) 0.4397(8) 0.0616(18) Uani d . 1 . . C
H16A 0.5065 0.5479 0.3947 0.074 Uiso calc R 1 . . H
H16B 0.3666 0.5586 0.4377 0.074 Uiso calc R 1 . . H
C17 0.5095(10) 0.5050(5) 0.5811(8) 0.070(2) Uani d . 1 . . C
H17A 0.4515 0.4683 0.6177 0.084 Uiso calc R 1 . . H
H17B 0.5128 0.5553 0.6303 0.084 Uiso calc R 1 . . H
C18 0.6507(8) 0.4697(5) 0.6087(9) 0.065(2) Uani d . 1 . . C
H18A 0.7108 0.5061 0.5743 0.079 Uiso calc R 1 . . H
H18B 0.6834 0.4655 0.7042 0.079 Uiso calc R 1 . . H
C19 0.7533(5) 0.3424(4) 0.6001(5) 0.0393(11) Uani d . 1 . . C
C20 0.8566(4) 0.3599(4) 0.7234(3) 0.0436(14) Uani d G 1 . . C
C21 0.8313(4) 0.3387(4) 0.8470(4) 0.0617(19) Uani d G 1 . . C
H21A 0.7504 0.3129 0.8525 0.074 Uiso calc R 1 . . H
C22 0.9267(5) 0.3559(5) 0.9624(3) 0.077(3) Uani d G 1 . . C
H22A 0.9097 0.3417 1.0451 0.093 Uiso calc R 1 . . H
C23 1.0474(5) 0.3944(5) 0.9541(4) 0.087(3) Uani d G 1 . . C
H23A 1.1113 0.4059 1.0313 0.105 Uiso calc R 1 . . H
C24 1.0728(5) 0.4156(6) 0.8305(5) 0.119(4) Uani d G 1 . . C
H24A 1.1537 0.4414 0.8250 0.143 Uiso calc R 1 . . H
C25 0.9774(5) 0.3984(5) 0.7152(4) 0.119(4) Uani d G 1 . . C
H25A 0.9944 0.4126 0.6325 0.143 Uiso calc R 1 . . H
C26 0.7646(5) 0.2652(4) 0.5290(6) 0.0398(12) Uani d . 1 . . C
C27 0.8641(7) 0.2085(5) 0.5727(8) 0.0562(17) Uani d . 1 . . C
H27A 0.9243 0.2151 0.6540 0.067 Uiso calc R 1 . . H
C28 0.8733(8) 0.1422(5) 0.4948(10) 0.071(2) Uani d . 1 . . C
H28A 0.9396 0.1031 0.5230 0.085 Uiso calc R 1 . . H
C29 0.7833(8) 0.1339(4) 0.3737(9) 0.0600(18) Uani d . 1 . . C
H29A 0.7896 0.0903 0.3181 0.072 Uiso calc R 1 . . H
C30 0.6845(6) 0.1915(4) 0.3376(7) 0.0478(14) Uani d . 1 . . C
H30A 0.6224 0.1856 0.2574 0.057 Uiso calc R 1 . . H

loop_
_atom_site_aniso_label
_atom_site_aniso_U_11
_atom_site_aniso_U_22
_atom_site_aniso_U_33
_atom_site_aniso_U_12
_atom_site_aniso_U_13
_atom_site_aniso_U_23
Ni1 0.0258(3) 0.0361(3) 0.0337(3) -0.0013(3) 0.0009(2) -0.0022(3)
Cl1 0.0462(8) 0.0632(11) 0.0747(11) 0.0022(8) -0.0010(7) -0.0324(9)
Cl2 0.0432(8) 0.0700(11) 0.0447(7) -0.0130(7) 0.0103(6) -0.0038(7)
O1 0.045(3) 0.079(4) 0.089(4) -0.008(3) -0.001(3) -0.023(3)
O2 0.115(6) 0.184(11) 0.067(4) 0.036(6) -0.008(4) -0.041(5)
O3 0.054(3) 0.095(5) 0.103(5) -0.004(3) 0.024(3) -0.041(4)
O4 0.090(5) 0.067(5) 0.208(10) -0.025(4) 0.039(6) -0.050(6)
O5 0.048(3) 0.224(11) 0.055(3) -0.004(4) 0.007(2) 0.020(4)
O6 0.104(6) 0.308(16) 0.052(4) -0.074(8) 0.018(4) 0.029(6)
O7 0.069(4) 0.085(6) 0.203(10) -0.001(4) 0.005(5) -0.036(6)
O8 0.080(5) 0.060(4) 0.292(13) -0.018(4) 0.064(7) -0.048(7)
N1 0.029(2) 0.047(3) 0.046(3) -0.007(2) 0.0050(18) 0.000(2)
N2 0.035(2) 0.039(2) 0.033(2) -0.0012(19) 0.0004(17) -0.0031(17)
N3 0.036(2) 0.045(3) 0.043(2) -0.003(2) 0.0103(19) 0.002(2)
N4 0.032(2) 0.042(3) 0.043(2) -0.0047(19) -0.0035(18) -0.006(2)
N5 0.033(2) 0.038(3) 0.049(3) -0.0001(19) 0.0063(19) 0.003(2)
N6 0.035(2) 0.055(3) 0.042(2) 0.006(2) 0.0061(19) 0.004(2)
C1 0.057(4) 0.065(4) 0.050(3) -0.013(3) 0.026(3) -0.002(3)
C2 0.064(4) 0.052(4) 0.036(3) -0.009(3) 0.001(3) 0.005(2)
C3 0.053(3) 0.053(4) 0.033(3) -0.009(3) 0.004(2) -0.004(2)
C4 0.029(2) 0.036(3) 0.045(3) 0.001(2) -0.001(2) -0.005(2)
C5 0.036(3) 0.037(3) 0.052(3) -0.007(2) -0.001(2) -0.007(2)
C6 0.044(3) 0.050(4) 0.083(5) -0.015(3) 0.006(3) -0.014(3)
C7 0.076(5) 0.055(5) 0.094(6) -0.018(4) 0.012(5) -0.039(4)
C8 0.069(6) 0.065(5) 0.106(6) -0.010(5) -0.017(5) -0.038(5)
C9 0.043(4) 0.082(6) 0.094(6) -0.015(4) -0.005(4) -0.032(5)
C10 0.035(3) 0.057(4) 0.093(6) -0.004(3) -0.005(3) -0.026(4)
C11 0.030(2) 0.035(3) 0.050(3) -0.003(2) 0.009(2) 0.003(2)
C12 0.043(3) 0.054(4) 0.071(4) -0.012(3) 0.011(3) 0.006(3)
C13 0.060(4) 0.065(5) 0.077(5) 0.002(4) 0.030(4) 0.024(4)
C14 0.056(4) 0.079(5) 0.050(4) 0.005(4) 0.014(3) 0.011(3)
C15 0.051(4) 0.073(5) 0.041(3) -0.003(3) 0.007(3) 0.008(3)
C16 0.067(4) 0.052(4) 0.064(4) 0.019(4) 0.010(3) -0.005(3)
C17 0.089(6) 0.065(5) 0.052(4) 0.019(4) 0.004(4) -0.004(3)
C18 0.062(4) 0.048(4) 0.073(5) 0.006(3) -0.015(4) -0.017(3)
C19 0.032(2) 0.045(3) 0.039(2) -0.006(3) 0.0026(18) 0.005(3)
C20 0.033(2) 0.056(4) 0.038(2) 0.004(3) -0.0019(19) -0.001(3)
C21 0.055(3) 0.083(6) 0.045(3) -0.001(4) 0.006(3) 0.013(4)
C22 0.066(4) 0.122(8) 0.039(3) 0.018(6) 0.003(3) 0.017(5)
C23 0.061(5) 0.144(10) 0.044(4) 0.019(5) -0.016(3) -0.022(5)
C24 0.061(4) 0.239(13) 0.051(3) -0.060(6) 0.000(3) -0.007(5)
C25 0.061(4) 0.239(13) 0.051(3) -0.060(6) 0.000(3) -0.007(5)
C26 0.031(2) 0.042(3) 0.046(3) 0.002(2) 0.006(2) 0.004(2)
C27 0.038(3) 0.055(4) 0.069(4) 0.011(3) -0.003(3) 0.007(3)
C28 0.045(4) 0.051(4) 0.114(7) 0.018(3) 0.012(4) 0.008(4)
C29 0.053(4) 0.039(3) 0.088(5) -0.002(3) 0.017(4) -0.012(3)
C30 0.043(3) 0.037(3) 0.060(4) 0.002(2) 0.005(3) -0.013(3)

loop_
_atom_type_symbol
_atom_type_description
_atom_type_scat_dispersion_real
_atom_type_scat_dispersion_imag
_atom_type_scat_source
C C 0.0033 0.0016 'International Tables Vol C Tables 4.2.6.8 and 6.1.1.4'
H H 0.0000 0.0000 'International Tables Vol C Tables 4.2.6.8 and 6.1.1.4'
N N 0.0061 0.0033 'International Tables Vol C Tables 4.2.6.8 and 6.1.1.4'
O O 0.0106 0.0060 'International Tables Vol C Tables 4.2.6.8 and 6.1.1.4'
Cl Cl 0.1484 0.1585 'International Tables Vol C Tables 4.2.6.8 and 6.1.1.4'
Ni Ni 0.3393 1.1124 'International Tables Vol C Tables 4.2.6.8 and 6.1.1.4'

loop_
_geom_angle_atom_site_label_1
_geom_angle_atom_site_label_2
_geom_angle_atom_site_label_3
_geom_angle
_geom_angle_publ_flag
N1 Ni1 N4 94.0(2) yes
N4 Ni1 N6 94.2(2) y
N1 Ni1 N6 91.2(2) yes
N4 Ni1 N2 168.4(2) y
N1 Ni1 N2 94.7(2) yes
N6 Ni1 N2 93.3(2) y
N4 Ni1 N5 77.5(2) y
N1 Ni1 N5 90.7(2) y
N6 Ni1 N5 171.5(2) y
N2 Ni1 N5 94.74(19) y
N4 Ni1 N3 93.2(2) yes
N1 Ni1 N3 172.5(2) yes
N6 Ni1 N3 90.6(2) yes
N2 Ni1 N3 78.0(2) yes
N5 Ni1 N3 88.5(2) yes
O4 Cl1 O3 113.1(5) ?
O4 Cl1 O1 109.3(5) ?
O3 Cl1 O1 109.6(4) ?
O4 Cl1 O2 105.7(6) ?
O3 Cl1 O2 110.2(5) ?
O1 Cl1 O2 108.9(5) ?
O6 Cl2 O8 111.9(7) ?
O6 Cl2 O5 105.4(5) ?
O8 Cl2 O5 115.6(6) ?
O6 Cl2 O7 114.6(8) ?
O8 Cl2 O7 103.8(5) ?
O5 Cl2 O7 105.7(6) ?
C1 N1 Ni1 117.7(4) ?
C1 N1 H1A 107.9 ?
Ni1 N1 H1A 107.9 ?
C1 N1 H1B 107.9 ?
Ni1 N1 H1B 107.9 ?
H1A N1 H1B 107.2 ?
C4 N2 C3 119.0(5) ?
C4 N2 Ni1 115.4(4) ?
C3 N2 Ni1 125.7(4) ?
C15 N3 C11 118.7(5) ?
C15 N3 Ni1 128.0(5) ?
C11 N3 Ni1 113.2(4) ?
C19 N4 C18 118.5(5) ?
C19 N4 Ni1 116.0(4) ?
C18 N4 Ni1 125.4(4) ?
C26 N5 C30 118.5(5) ?
C26 N5 Ni1 114.4(4) ?
C30 N5 Ni1 127.1(4) ?
C16 N6 Ni1 118.6(4) ?
C16 N6 H6A 107.7 ?
Ni1 N6 H6A 107.7 ?
C16 N6 H6B 107.7 ?
Ni1 N6 H6B 107.7 ?
H6A N6 H6B 107.1 ?
N1 C1 C2 111.8(5) ?
N1 C1 H1C 109.2 ?
C2 C1 H1C 109.2 ?
N1 C1 H1D 109.2 ?
C2 C1 H1D 109.2 ?
H1C C1 H1D 107.9 ?
C1 C2 C3 115.6(6) ?
C1 C2 H2B 108.4 ?
C3 C2 H2B 108.4 ?
C1 C2 H2C 108.4 ?
C3 C2 H2C 108.4 ?
H2B C2 H2C 107.4 ?
N2 C3 C2 112.7(5) ?
N2 C3 H3B 109.1 ?
C2 C3 H3B 109.1 ?
N2 C3 H3C 109.1 ?
C2 C3 H3C 109.1 ?
H3B C3 H3C 107.8 ?
N2 C4 C11 118.2(5) ?
N2 C4 C5 123.6(5) ?
C11 C4 C5 118.2(5) ?
C10 C5 C6 120.4(6) ?
C10 C5 C4 119.6(6) ?
C6 C5 C4 120.0(5) ?
C7 C6 C5 119.2(7) ?
C7 C6 H6C 120.4 ?
C5 C6 H6C 120.4 ?
C8 C7 C6 120.8(8) ?
C8 C7 H7B 119.6 ?
C6 C7 H7B 119.6 ?
C7 C8 C9 119.4(8) ?
C7 C8 H8B 120.3 ?
C9 C8 H8B 120.3 ?
C10 C9 C8 120.2(8) ?
C10 C9 H9A 119.9 ?
C8 C9 H9A 119.9 ?
C9 C10 C5 119.9(7) ?
C9 C10 H10A 120.1 ?
C5 C10 H10A 120.1 ?
N3 C11 C12 120.8(6) ?
N3 C11 C4 115.3(5) ?
C12 C11 C4 123.9(6) ?
C13 C12 C11 120.5(7) ?
C13 C12 H12A 119.8 ?
C11 C12 H12A 119.8 ?
C12 C13 C14 119.0(7) ?
C12 C13 H13A 120.5 ?
C14 C13 H13A 120.5 ?
C15 C14 C13 118.3(7) ?
C15 C14 H14A 120.8 ?
C13 C14 H14A 120.8 ?
N3 C15 C14 122.5(7) ?
N3 C15 H15A 118.7 ?
C14 C15 H15A 118.7 ?
C17 C16 N6 110.9(7) ?
C17 C16 H16A 109.5 ?
N6 C16 H16A 109.5 ?
C17 C16 H16B 109.5 ?
N6 C16 H16B 109.5 ?
H16A C16 H16B 108.0 ?
C16 C17 C18 118.2(7) ?
C16 C17 H17A 107.8 ?
C18 C17 H17A 107.8 ?
C16 C17 H17B 107.8 ?
C18 C17 H17B 107.8 ?
H17A C17 H17B 107.1 ?
N4 C18 C17 113.0(6) ?
N4 C18 H18A 109.0 ?
C17 C18 H18A 109.0 ?
N4 C18 H18B 109.0 ?
C17 C18 H18B 109.0 ?
H18A C18 H18B 107.8 ?
N4 C19 C26 117.1(5) ?
N4 C19 C20 124.7(6) ?
C26 C19 C20 118.2(5) ?
C21 C20 C25 120.0 ?
C21 C20 C19 119.9(3) ?
C25 C20 C19 120.1(3) ?
C20 C21 C22 120.0 ?
C20 C21 H21A 120.0 ?
C22 C21 H21A 120.0 ?
C21 C22 C23 120.0 ?
C21 C22 H22A 120.0 ?
C23 C22 H22A 120.0 ?
C22 C23 C24 120.0 ?
C22 C23 H23A 120.0 ?
C24 C23 H23A 120.0 ?
C25 C24 C23 120.0 ?
C25 C24 H24A 120.0 ?
C23 C24 H24A 120.0 ?
C24 C25 C20 120.0 ?
C24 C25 H25A 120.0 ?
C20 C25 H25A 120.0 ?
N5 C26 C27 122.1(6) ?
N5 C26 C19 114.5(5) ?
C27 C26 C19 123.3(6) ?
C28 C27 C26 119.1(7) ?
C28 C27 H27A 120.4 ?
C26 C27 H27A 120.4 ?
C27 C28 C29 119.4(7) ?
C27 C28 H28A 120.3 ?
C29 C28 H28A 120.3 ?
C30 C29 C28 118.5(7) ?
C30 C29 H29A 120.8 ?
C28 C29 H29A 120.8 ?
N5 C30 C29 122.3(6) ?
N5 C30 H30A 118.8 ?
C29 C30 H30A 118.8 ?

loop_
_geom_bond_atom_site_label_1
_geom_bond_atom_site_label_2
_geom_bond_site_symmetry_2
_geom_bond_distance
_geom_bond_publ_flag
Ni1 N1 . 2.086(5) yes
Ni1 N2 . 2.097(4) yes
Ni1 N3 . 2.124(5) yes
Ni1 N4 . 2.086(5) yes
Ni1 N5 . 2.104(5) yes
Ni1 N6 . 2.087(5) yes
Cl1 O4 . 1.395(9) ?
Cl1 O3 . 1.399(6) ?
Cl1 O1 . 1.420(5) ?
Cl1 O2 . 1.431(9) ?
Cl2 O6 . 1.372(7) ?
Cl2 O8 . 1.401(8) ?
Cl2 O5 . 1.411(6) ?
Cl2 O7 . 1.427(9) ?
N1 C1 . 1.461(8) ?
N1 H1A . 0.9000 ?
N1 H1B . 0.9000 ?
N2 C4 . 1.281(8) ?
N2 C3 . 1.465(7) ?
N3 C15 . 1.333(8) ?
N3 C11 . 1.355(8) ?
N4 C19 . 1.273(8) ?
N4 C18 . 1.461(9) ?
N5 C26 . 1.334(8) ?
N5 C30 . 1.353(8) ?
N6 C16 . 1.497(10) ?
N6 H6A . 0.9000 ?
N6 H6B . 0.9000 ?
C1 C2 . 1.506(10) ?
C1 H1C . 0.9700 ?
C1 H1D . 0.9700 ?
C2 C3 . 1.533(9) ?
C2 H2B . 0.9700 ?
C2 H2C . 0.9700 ?
C3 H3B . 0.9700 ?
C3 H3C . 0.9700 ?
C4 C11 . 1.469(8) ?
C4 C5 . 1.504(7) ?
C5 C10 . 1.388(9) ?
C5 C6 . 1.400(10) ?
C6 C7 . 1.387(10) ?
C6 H6C . 0.9300 ?
C7 C8 . 1.383(14) ?
C7 H7B . 0.9300 ?
C8 C9 . 1.406(13) ?
C8 H8B . 0.9300 ?
C9 C10 . 1.380(10) ?
C9 H9A . 0.9300 ?
C10 H10A . 0.9300 ?
C11 C12 . 1.397(9) ?
C12 C13 . 1.350(11) ?
C12 H12A . 0.9300 ?
C13 C14 . 1.397(12) ?
C13 H13A . 0.9300 ?
C14 C15 . 1.393(11) ?
C14 H14A . 0.9300 ?
C15 H15A . 0.9300 ?
C16 C17 . 1.495(11) ?
C16 H16A . 0.9700 ?
C16 H16B . 0.9700 ?
C17 C18 . 1.508(12) ?
C17 H17A . 0.9700 ?
C17 H17B . 0.9700 ?
C18 H18A . 0.9700 ?
C18 H18B . 0.9700 ?
C19 C26 . 1.486(9) ?
C19 C20 . 1.490(6) ?
C20 C21 . 1.3900 ?
C20 C25 . 1.3900 ?
C21 C22 . 1.3900 ?
C21 H21A . 0.9300 ?
C22 C23 . 1.3900 ?
C22 H22A . 0.9300 ?
C23 C24 . 1.3900 ?
C23 H23A . 0.9300 ?
C24 C25 . 1.3900 ?
C24 H24A . 0.9300 ?
C25 H25A . 0.9300 ?
C26 C27 . 1.378(8) ?
C27 C28 . 1.371(12) ?
C27 H27A . 0.9300 ?
C28 C29 . 1.384(12) ?
C28 H28A . 0.9300 ?
C29 C30 . 1.371(10) ?
C29 H29A . 0.9300 ?
C30 H30A . 0.9300 ?

loop_
_geom_hbond_atom_site_label_D
_geom_hbond_atom_site_label_H
_geom_hbond_atom_site_label_A
_geom_hbond_site_symmetry_A
_geom_hbond_distance_DH
_geom_hbond_distance_HA
_geom_hbond_distance_DA
_geom_hbond_angle_DHA
_geom_hbond_publ_flag
N1 H1A O1 2_655 0.90 2.30 3.130(8) 154 yes
N1 H1B O7 1_655 0.90 2.48 3.265(11) 146 yes
N1 H1B O8 1_655 0.90 2.35 3.199(10) 158 yes
N6 H6A O3 2_655 0.90 2.36 3.164(9) 149 yes
N6 H6B O5 1_555 0.90 2.21 3.080(8) 163 yes
C3 H3C O4 1_555 0.97 2.55 3.420(11) 150 yes
C23 H23A O6 1_656 0.93 2.49 3.155(9) 128 yes
C25 H25A O5 1_655 0.93 2.34 3.212(8) 155 yes
C28 H28A O7 2_646 0.93 2.48 3.393(13) 169 yes
C30 H30A O2 1_555 0.93 2.51 3.202(11) 131 yes

loop_
_geom_torsion_atom_site_label_1
_geom_torsion_atom_site_label_2
_geom_torsion_atom_site_label_3
_geom_torsion_atom_site_label_4
_geom_torsion
_geom_torsion_publ_flag
N4 Ni1 N1 C1 158.5(5) ?
N6 Ni1 N1 C1 -107.3(5) ?
N2 Ni1 N1 C1 -13.9(5) ?
N5 Ni1 N1 C1 81.0(5) ?
N4 Ni1 N2 C4 40.7(11) ?
N1 Ni1 N2 C4 178.9(4) ?
N6 Ni1 N2 C4 -89.6(4) ?
N5 Ni1 N2 C4 87.8(4) ?
N3 Ni1 N2 C4 0.3(4) ?
N4 Ni1 N2 C3 -140.3(9) ?
N1 Ni1 N2 C3 -2.1(5) ?
N6 Ni1 N2 C3 89.4(5) ?
N5 Ni1 N2 C3 -93.2(5) ?
N3 Ni1 N2 C3 179.3(5) ?
N4 Ni1 N3 C15 7.8(6) ?
N6 Ni1 N3 C15 -86.4(6) ?
N2 Ni1 N3 C15 -179.6(6) ?
N5 Ni1 N3 C15 85.2(6) ?
N4 Ni1 N3 C11 -172.2(4) ?
N6 Ni1 N3 C11 93.6(4) ?
N2 Ni1 N3 C11 0.4(4) ?
N5 Ni1 N3 C11 -94.8(4) ?
N1 Ni1 N4 C19 -94.7(4) ?
N6 Ni1 N4 C19 173.8(4) ?
N2 Ni1 N4 C19 43.5(12) ?
N5 Ni1 N4 C19 -4.8(4) ?
N3 Ni1 N4 C19 82.9(4) ?
N1 Ni1 N4 C18 81.6(6) ?
N6 Ni1 N4 C18 -9.9(6) ?
N2 Ni1 N4 C18 -140.2(9) ?
N5 Ni1 N4 C18 171.4(6) ?
N3 Ni1 N4 C18 -100.8(6) ?
N4 Ni1 N5 C26 6.5(4) ?
N1 Ni1 N5 C26 100.4(4) ?
N2 Ni1 N5 C26 -164.9(4) ?
N3 Ni1 N5 C26 -87.1(4) ?
N4 Ni1 N5 C30 -175.2(5) ?
N1 Ni1 N5 C30 -81.3(5) ?
N2 Ni1 N5 C30 13.5(5) ?
N3 Ni1 N5 C30 91.2(5) ?
N4 Ni1 N6 C16 20.8(5) ?
N1 Ni1 N6 C16 -73.3(5) ?
N2 Ni1 N6 C16 -168.1(5) ?
N3 Ni1 N6 C16 114.0(5) ?
Ni1 N1 C1 C2 51.1(7) ?
N1 C1 C2 C3 -81.2(8) ?
C4 N2 C3 C2 160.8(6) ?
Ni1 N2 C3 C2 -18.1(8) ?
C1 C2 C3 N2 60.4(8) ?
C3 N2 C4 C11 -180.0(5) ?
Ni1 N2 C4 C11 -0.9(6) ?
C3 N2 C4 C5 1.0(9) ?
Ni1 N2 C4 C5 -179.9(4) ?
N2 C4 C5 C6 62.1(9) no
N2 C4 C5 C10 -116.7(8) no
C11 C4 C5 C6 -116.9(7) no
C11 C4 C5 C10 64.3(9) no
C10 C5 C6 C7 3.1(13) ?
C4 C5 C6 C7 -175.7(8) ?
C5 C6 C7 C8 -2.3(15) ?
C6 C7 C8 C9 1.6(18) ?
C7 C8 C9 C10 -1.6(19) ?
C8 C9 C10 C5 2.3(16) ?
C6 C5 C10 C9 -3.1(14) ?
C4 C5 C10 C9 175.7(8) ?
C15 N3 C11 C12 -3.1(9) ?
Ni1 N3 C11 C12 176.9(5) ?
C15 N3 C11 C4 179.1(6) ?
Ni1 N3 C11 C4 -0.9(6) ?
N2 C4 C11 N3 1.2(8) ?
C5 C4 C11 N3 -179.7(5) ?
N2 C4 C11 C12 -176.5(6) ?
C5 C4 C11 C12 2.6(9) ?
N3 C11 C12 C13 1.1(11) ?
C4 C11 C12 C13 178.7(6) ?
C11 C12 C13 C14 0.8(12) ?
C12 C13 C14 C15 -0.7(12) ?
C11 N3 C15 C14 3.2(11) ?
Ni1 N3 C15 C14 -176.8(6) ?
C13 C14 C15 N3 -1.3(12) ?
Ni1 N6 C16 C17 -50.9(8) ?
N6 C16 C17 C18 76.4(10) ?
C19 N4 C18 C17 -155.7(7) ?
Ni1 N4 C18 C17 28.1(10) ?
C16 C17 C18 N4 -62.6(11) ?
C18 N4 C19 C26 -174.0(6) ?
Ni1 N4 C19 C26 2.6(6) ?
C18 N4 C19 C20 4.4(9) ?
Ni1 N4 C19 C20 -179.0(4) ?
N4 C19 C20 C21 88.4(7) no
N4 C19 C20 C25 -90.7(6) no
C26 C19 C20 C21 -93.2(6) no
C26 C19 C20 C25 87.7(6) no
C25 C20 C21 C22 0.0 ?
C19 C20 C21 C22 -179.1(6) ?
C20 C21 C22 C23 0.0 ?
C21 C22 C23 C24 0.0 ?
C22 C23 C24 C25 0.0 ?
C23 C24 C25 C20 0.0 ?
C21 C20 C25 C24 0.0 ?
C19 C20 C25 C24 179.1(6) ?
C30 N5 C26 C27 -2.3(9) ?
Ni1 N5 C26 C27 176.2(5) ?
C30 N5 C26 C19 174.4(5) ?
Ni1 N5 C26 C19 -7.1(6) ?
N4 C19 C26 N5 3.1(7) ?
C20 C19 C26 N5 -175.4(4) ?
N4 C19 C26 C27 179.8(6) ?
C20 C19 C26 C27 1.2(8) ?
N5 C26 C27 C28 1.8(10) ?
C19 C26 C27 C28 -174.6(7) ?
C26 C27 C28 C29 0.4(12) ?
C27 C28 C29 C30 -2.0(12) ?
C26 N5 C30 C29 0.6(10) ?
Ni1 N5 C30 C29 -177.7(5) ?
C28 C29 C30 N5 1.5(11) ?
